data_4511204
loop_
_publ_author_name
'Nandi, Goutam'
'Titi, Hatem M.'
'Goldberg, Israel'

_publ_section_title
;
 Exploring Supramolecular Self-Assembly of Metalloporphyrin Tectons by
 Halogen Bonding. 2
;
_journal_issue 7
_journal_name_full 'Crystal Growth &amp; Design'
_journal_page_first 3557
_journal_paper_doi 10.1021/cg500491c
_journal_volume 14
_journal_year 2014
_chemical_formula_moiety 'C51 H28 I5 Mo N4 O3'
_chemical_formula_sum 'C51 H28 I5 Mo N4 O3'
_chemical_formula_weight 1475.22
_chemical_name_systematic
;
 ?
;
_space_group_crystal_system monoclinic
_space_group_IT_number 15
_space_group_name_Hall '-C 2yc'
_space_group_name_H-M_alt 'C 1 2/c 1'
_symmetry_space_group_name_Hall '-C 2yc'
_symmetry_space_group_name_H-M 'C 1 2/c 1'
_atom_sites_solution_hydrogens geom
_atom_sites_solution_primary direct
_atom_sites_solution_secondary difmap
_audit_creation_method SHELXL
_cell_angle_alpha 90
_cell_angle_beta 104.076(2)
_cell_angle_gamma 90
_cell_formula_units_Z 8
_cell_length_a 37.5438(14)
_cell_length_b 16.2519(5)
_cell_length_c 16.3223(4)
_cell_measurement_reflns_used 5257
_cell_measurement_temperature 110(2)
_cell_measurement_theta_max 25.14
_cell_measurement_theta_min 1.12
_cell_volume 9660.1(5)
_computing_cell_refinement 'Saint, Bruker-AXS'
_computing_data_collection 'Apex2, Bruker-AXS'
_computing_data_reduction 'Saint, Bruker-AXS'
_computing_structure_refinement 'SHELXL-2013 (Sheldrick, 2013)'
_computing_structure_solution 'SHELXTL-2013 (Sheldrick, 2013)'
_diffrn_ambient_temperature 110(2)
_diffrn_detector_area_resol_mean 1.75
_diffrn_measured_fraction_theta_full 0.979
_diffrn_measured_fraction_theta_max 0.992
_diffrn_measurement_device_type 'ApexDuo, Bruker-AXS'
_diffrn_measurement_method '1.0 deg. \f and \w scans'
_diffrn_radiation_type MoK\a
_diffrn_radiation_wavelength 0.71073
_diffrn_reflns_av_R_equivalents 0.0689
_diffrn_reflns_av_unetI/netI 0.0864
_diffrn_reflns_Laue_measured_fraction_full 0.979
_diffrn_reflns_Laue_measured_fraction_max 0.992
_diffrn_reflns_limit_h_max 24
_diffrn_reflns_limit_h_min -44
_diffrn_reflns_limit_k_max 14
_diffrn_reflns_limit_k_min -19
_diffrn_reflns_limit_l_max 19
_diffrn_reflns_limit_l_min -15
_diffrn_reflns_number 25154
_diffrn_reflns_point_group_measured_fraction_full 0.979
_diffrn_reflns_point_group_measured_fraction_max 0.992
_diffrn_reflns_theta_full 25.242
_diffrn_reflns_theta_max 25.142
_diffrn_reflns_theta_min 1.118
_diffrn_source 'Mo ImuS microsource'
_exptl_absorpt_coefficient_mu 3.514
_exptl_absorpt_correction_T_max 0.678
_exptl_absorpt_correction_T_min 0.473
_exptl_absorpt_correction_type multi-scan
_exptl_absorpt_process_details 'Sadabs, Bruker-AXS'
_exptl_crystal_colour red
_exptl_crystal_density_diffrn 2.029
_exptl_crystal_description prism
_exptl_crystal_F_000 5544
_exptl_crystal_size_max 0.250
_exptl_crystal_size_mid 0.200
_exptl_crystal_size_min 0.120
_platon_squeeze_details
;
;
_refine_diff_density_max 2.119
_refine_diff_density_min -1.836
_refine_diff_density_rms 0.241
_refine_ls_extinction_method none
_refine_ls_goodness_of_fit_ref 0.997
_refine_ls_hydrogen_treatment constr
_refine_ls_matrix_type full
_refine_ls_number_parameters 612
_refine_ls_number_reflns 8589
_refine_ls_number_restraints 0
_refine_ls_restrained_S_all 0.997
_refine_ls_R_factor_all 0.1082
_refine_ls_R_factor_gt 0.0632
_refine_ls_shift/su_max 0.043
_refine_ls_shift/su_mean 0.005
_refine_ls_structure_factor_coef Fsqd
_refine_ls_weighting_details 'w=1/[\s^2^(Fo^2^)+(0.0910P)^2^] where P=(Fo^2^+2Fc^2^)/3'
_refine_ls_weighting_scheme calc
_refine_ls_wR_factor_gt 0.1739
_refine_ls_wR_factor_ref 0.2154
_reflns_Friedel_coverage 0.000
_reflns_number_gt 5257
_reflns_number_total 8589
_reflns_threshold_expression 'I > 2\s(I)'
_cod_data_source_file cg500491c_si_001.cif
_cod_data_source_block 6
_cod_depositor_comments
;Adding full bibliography for 4511199--4511209.cif.

The following automatic conversions were performed:

'_atom_sites_solution_secondary' value 'diffmap' was changed to
'difmap'.

Automatic conversion script
Id: cif_fix_values 6452 2018-10-05 10:23:21Z andrius 
;
_cod_database_code 4511204
_shelx_space_group_comment
;
The symmetry employed for this shelxl refinement is uniquely defined
by the following loop, which should always be used as a source of
symmetry information in preference to the above space-group names.
They are only intended as comments.
;
_shelx_estimated_absorpt_t_min 0.473
_shelx_estimated_absorpt_t_max 0.678

loop_
_space_group_symop_operation_xyz
'x, y, z'
'-x, y, -z+1/2'
'x+1/2, y+1/2, z'
'-x+1/2, y+1/2, -z+1/2'
'-x, -y, -z'
'x, -y, z-1/2'
'-x+1/2, -y+1/2, -z'
'x+1/2, -y+1/2, z-1/2'

loop_
_atom_site_label
_atom_site_type_symbol
_atom_site_fract_x
_atom_site_fract_y
_atom_site_fract_z
_atom_site_U_iso_or_equiv
_atom_site_adp_type
_atom_site_occupancy
_atom_site_site_symmetry_order
_atom_site_calc_flag
_atom_site_refinement_flags_posn
_atom_site_refinement_flags_adp
_atom_site_refinement_flags_occupancy
Mo1 Mo 0.11329(3) 0.92779(6) 0.14787(5) 0.0282(3) Uani 1 1 d . . .
I1 I 0.28236(2) 0.92967(6) -0.22428(6) 0.0610(3) Uani 1 1 d . . .
I2 I 0.19424(3) 0.61173(6) 0.58070(5) 0.0468(3) Uani 1 1 d . . .
I3 I 0.15779(4) 1.49239(7) 0.36015(7) 0.0725(5) Uani 1 1 d . . .
I4 I 0.00550(3) 0.84864(7) 0.63363(5) 0.0697(3) Uani 1 1 d . . .
I5 I 0.04806(12) 0.35086(15) -0.0037(2) 0.0631(13) Uani 0.5 1 d . . P
I5' I 0.06599(12) 0.3487(3) -0.0006(4) 0.0313(12) Uiso 0.24 1 d . . P
I5" I 0.0642(3) 0.3586(4) -0.0281(5) 0.031(2) Uiso 0.13 1 d . . P
I5a I 0.0328(3) 0.3498(8) -0.0108(6) 0.032(2) Uiso 0.13 1 d . . P
O1 O 0.1570(2) 0.8857(4) 0.2402(4) 0.0348(17) Uani 1 1 d . . .
O2 O 0.2093(2) 0.8368(6) 0.2175(5) 0.055(2) Uani 1 1 d . . .
O3 O 0.07881(18) 0.9551(4) 0.0655(4) 0.0307(16) Uani 1 1 d . . .
N1 N 0.1334(3) 0.8414(6) 0.0749(5) 0.039(2) Uani 1 1 d . . .
N2 N 0.0845(2) 0.8319(5) 0.1915(5) 0.029(2) Uani 1 1 d . . .
N3 N 0.1027(2) 1.0036(5) 0.2422(5) 0.029(2) Uani 1 1 d . . .
N4 N 0.1502(2) 1.0152(5) 0.1249(5) 0.031(2) Uani 1 1 d . . .
C55 C 0.0854(3) 0.6349(7) 0.0690(6) 0.035(3) Uani 1 1 d . . .
C56 C 0.1847(3) 0.8367(7) 0.2573(7) 0.037(3) Uani 1 1 d . . .
C1 C 0.2486(3) 0.9280(8) -0.1413(7) 0.045(3) Uani 1 1 d . . .
C2 C 0.2160(3) 0.9760(7) -0.1616(7) 0.039(3) Uani 1 1 d . . .
H29 H 0.2098 1.0073 -0.2122 0.046 Uiso 1 1 calc R U .
C3 C 0.1937(3) 0.9760(7) -0.1063(6) 0.032(3) Uani 1 1 d . . .
H28 H 0.1712 1.0056 -0.1211 0.038 Uiso 1 1 calc R U .
C4 C 0.2023(3) 0.9354(7) -0.0315(6) 0.035(3) Uani 1 1 d . . .
C5 C 0.1762(3) 0.9328(7) 0.0264(6) 0.033(3) Uani 1 1 d . . .
C6 C 0.1587(3) 0.8564(7) 0.0297(6) 0.033(3) Uani 1 1 d . . .
C7 C 0.0679(3) 0.8365(6) 0.2561(6) 0.028(2) Uani 1 1 d . . .
C8 C 0.0699(3) 0.9039(6) 0.3112(6) 0.027(2) Uani 1 1 d . . .
C9 C 0.0863(3) 0.9809(6) 0.3036(5) 0.024(2) Uani 1 1 d . . .
C10 C 0.1147(3) 1.0843(6) 0.2580(6) 0.029(2) Uani 1 1 d . . .
C11 C 0.1374(3) 1.1283(6) 0.2144(6) 0.031(2) Uani 1 1 d . . .
C12 C 0.1533(3) 1.0958(7) 0.1526(6) 0.036(3) Uani 1 1 d . . .
C13 C 0.1717(3) 1.0055(8) 0.0681(6) 0.036(3) Uani 1 1 d . . .
C14 C 0.1880(3) 1.0816(8) 0.0614(7) 0.044(3) Uani 1 1 d . . .
H2 H 0.2042 1.0922 0.0262 0.052 Uiso 1 1 calc R U .
C15 C 0.1777(3) 1.1378(8) 0.1114(6) 0.040(3) Uani 1 1 d . . .
H1 H 0.1850 1.1938 0.1180 0.048 Uiso 1 1 calc R U .
C16 C 0.1437(3) 1.2163(7) 0.2395(6) 0.036(3) Uani 1 1 d . . .
C17 C 0.1133(4) 1.2679(7) 0.2341(6) 0.047(3) Uani 1 1 d . . .
H6 H 0.0895 1.2473 0.2091 0.057 Uiso 1 1 calc R U .
C18 C 0.1171(4) 1.3489(8) 0.2644(7) 0.055(4) Uani 1 1 d . . .
H5 H 0.0964 1.3841 0.2589 0.066 Uiso 1 1 calc R U .
C19 C 0.1523(4) 1.3755(8) 0.3027(7) 0.053(4) Uani 1 1 d . . .
C20 C 0.1822(4) 1.3277(9) 0.3034(7) 0.057(4) Uani 1 1 d . . .
H3 H 0.2063 1.3489 0.3244 0.068 Uiso 1 1 calc R U .
C21 C 0.1772(3) 1.2493(7) 0.2738(6) 0.042(3) Uani 1 1 d . . .
H4 H 0.1983 1.2159 0.2773 0.051 Uiso 1 1 calc R U .
C22 C 0.1031(3) 1.1116(7) 0.3308(6) 0.030(2) Uani 1 1 d . . .
H8 H 0.1068 1.1649 0.3554 0.035 Uiso 1 1 calc R U .
C23 C 0.0863(3) 1.0497(6) 0.3572(6) 0.029(2) Uani 1 1 d . . .
H7 H 0.0759 1.0509 0.4047 0.035 Uiso 1 1 calc R U .
C24 C 0.0536(3) 0.8921(6) 0.3859(6) 0.023(2) Uani 1 1 d . . .
C25 C 0.0175(3) 0.9006(10) 0.3806(7) 0.059(4) Uani 1 1 d . . .
H12 H 0.0013 0.9154 0.3283 0.070 Uiso 1 1 calc R U .
C26 C 0.0032(3) 0.8876(10) 0.4532(7) 0.063(4) Uani 1 1 d . . .
H11 H -0.0224 0.8927 0.4489 0.076 Uiso 1 1 calc R U .
C27 C 0.0258(3) 0.8683(7) 0.5263(6) 0.030(2) Uani 1 1 d . . .
C28 C 0.0628(3) 0.8578(7) 0.5328(6) 0.040(3) Uani 1 1 d . . .
H10 H 0.0787 0.8418 0.5849 0.048 Uiso 1 1 calc R U .
C29 C 0.0764(3) 0.8707(7) 0.4635(7) 0.036(3) Uani 1 1 d . . .
H9 H 0.1020 0.8648 0.4685 0.043 Uiso 1 1 calc R U .
C30 C 0.0507(3) 0.7598(7) 0.2627(6) 0.035(3) Uani 1 1 d . . .
H13 H 0.0371 0.7459 0.3027 0.042 Uiso 1 1 calc R U .
C31 C 0.0573(3) 0.7109(7) 0.2024(7) 0.039(3) Uani 1 1 d . . .
H21 H 0.0484 0.6563 0.1912 0.047 Uiso 1 1 calc R U .
C32 C 0.0795(3) 0.7537(7) 0.1579(6) 0.030(2) Uani 1 1 d . . .
C33 C 0.0953(3) 0.7227(7) 0.0956(6) 0.034(3) Uani 1 1 d . . .
C34 C 0.0574(8) 0.6175(10) 0.0101(15) 0.100(16) Uani 1 1 d . . .
H18 H 0.0430 0.6621 -0.0176 0.120 Uiso 1 1 calc R U .
C35 C 0.0460(8) 0.5387(10) -0.0169(16) 0.107(20) Uani 1 1 d . . .
H17 H 0.0249 0.5298 -0.0617 0.132 Uiso 1 1 calc R U .
C36 C 0.0661(7) 0.4750(8) 0.0230(9) 0.055(6) Uani 1 1 d . . .
C37 C 0.0968(4) 0.4923(9) 0.0826(13) 0.060(5) Uani 1 1 d . . .
H15 H 0.1120 0.4490 0.1106 0.072 Uiso 1 1 calc R U .
C38 C 0.1060(4) 0.5709(9) 0.1022(10) 0.063(4) Uani 1 1 d . . .
H14 H 0.1285 0.5815 0.1423 0.076 Uiso 1 1 calc R U .
C39 C 0.1209(3) 0.7603(7) 0.0599(6) 0.036(3) Uani 1 1 d . . .
C40 C 0.1407(3) 0.7241(7) 0.0018(6) 0.037(3) Uani 1 1 d . . .
H20 H 0.1385 0.6695 -0.0197 0.044 Uiso 1 1 calc R U .
C41 C 0.1623(3) 0.7823(8) -0.0148(6) 0.040(3) Uani 1 1 d . . .
H19 H 0.1782 0.7760 -0.0516 0.048 Uiso 1 1 calc R U .
C42 C 0.1874(3) 0.7822(7) 0.3316(6) 0.036(3) Uani 1 1 d . . .
C43 C 0.2182(4) 0.7402(8) 0.3678(7) 0.053(4) Uani 1 1 d . . .
H25 H 0.2388 0.7450 0.3441 0.064 Uiso 1 1 calc R U .
C44 C 0.2210(4) 0.6908(9) 0.4372(9) 0.071(4) Uani 1 1 d . . .
H24 H 0.2431 0.6622 0.4612 0.085 Uiso 1 1 calc R U .
C45 C 0.1890(4) 0.6832(8) 0.4736(7) 0.046(3) Uani 1 1 d . . .
C46 C 0.1592(3) 0.7215(9) 0.4346(7) 0.052(3) Uani 1 1 d . . .
H23 H 0.1379 0.7150 0.4556 0.063 Uiso 1 1 calc R U .
C47 C 0.1567(3) 0.7694(10) 0.3669(7) 0.058(4) Uani 1 1 d . . .
H22 H 0.1340 0.7954 0.3418 0.070 Uiso 1 1 calc R U .
C48 C 0.2347(3) 0.8896(9) -0.0126(7) 0.055(4) Uani 1 1 d . . .
H27 H 0.2410 0.8605 0.0395 0.066 Uiso 1 1 calc R U .
C49 C 0.2580(3) 0.8844(10) -0.0663(9) 0.066(4) Uani 1 1 d . . .
H26 H 0.2797 0.8521 -0.0522 0.079 Uiso 1 1 calc R U .

loop_
_atom_site_aniso_label
_atom_site_aniso_U_11
_atom_site_aniso_U_22
_atom_site_aniso_U_33
_atom_site_aniso_U_23
_atom_site_aniso_U_13
_atom_site_aniso_U_12
Mo1 0.0383(6) 0.0311(5) 0.0179(4) -0.0051(4) 0.0118(4) -0.0053(4)
I1 0.0482(5) 0.0886(8) 0.0552(5) -0.0219(5) 0.0300(4) -0.0032(5)
I2 0.0606(9) 0.0423(6) 0.0408(5) 0.0067(4) 0.0199(5) 0.0082(5)
I3 0.0865(12) 0.0641(7) 0.0767(7) -0.0455(5) 0.0380(8) -0.0209(7)
I4 0.0622(6) 0.1116(9) 0.0361(5) 0.0164(5) 0.0110(4) 0.0103(5)
I5 0.075(5) 0.0209(12) 0.080(2) -0.0186(10) -0.005(3) 0.003(2)
O1 0.045(5) 0.033(4) 0.027(4) -0.001(3) 0.009(3) 0.002(4)
O2 0.058(6) 0.070(7) 0.037(5) 0.002(4) 0.011(4) 0.001(5)
O3 0.035(4) 0.035(4) 0.023(4) -0.005(3) 0.010(3) -0.004(3)
N1 0.050(6) 0.047(6) 0.017(4) -0.008(4) 0.005(4) 0.000(5)
N2 0.052(6) 0.022(5) 0.017(4) 0.002(4) 0.014(4) 0.004(4)
N3 0.041(6) 0.030(5) 0.016(4) -0.005(4) 0.007(4) -0.005(4)
N4 0.041(5) 0.032(5) 0.018(4) 0.002(4) 0.003(4) -0.004(4)
C55 0.046(7) 0.025(6) 0.028(6) -0.010(5) -0.002(5) 0.004(5)
C56 0.040(7) 0.044(8) 0.027(6) -0.006(5) 0.007(5) -0.013(6)
C1 0.039(7) 0.060(9) 0.042(7) 0.002(6) 0.022(6) 0.005(6)
C2 0.034(7) 0.044(7) 0.037(6) -0.009(5) 0.007(5) -0.007(6)
C3 0.028(6) 0.048(7) 0.021(5) 0.003(5) 0.008(4) 0.010(5)
C4 0.030(6) 0.051(8) 0.024(5) 0.003(5) 0.007(5) 0.001(5)
C5 0.019(5) 0.064(8) 0.017(5) 0.005(5) 0.004(4) 0.008(5)
C6 0.031(6) 0.055(8) 0.013(5) 0.005(5) 0.006(4) 0.015(5)
C7 0.029(6) 0.022(6) 0.033(6) 0.002(4) 0.010(5) -0.001(4)
C8 0.033(6) 0.025(6) 0.019(5) 0.004(4) 0.001(4) 0.006(5)
C9 0.027(6) 0.036(6) 0.010(5) 0.002(4) 0.004(4) -0.002(5)
C10 0.038(6) 0.029(6) 0.015(5) -0.001(4) -0.002(4) -0.010(5)
C11 0.050(7) 0.030(6) 0.012(5) -0.006(4) 0.007(5) -0.013(5)
C12 0.046(7) 0.042(7) 0.015(5) 0.002(5) -0.002(5) -0.012(6)
C13 0.024(6) 0.069(9) 0.015(5) -0.001(5) 0.007(4) -0.006(5)
C14 0.037(7) 0.065(9) 0.030(6) -0.002(6) 0.012(5) -0.013(6)
C15 0.047(7) 0.057(8) 0.018(5) 0.000(5) 0.011(5) -0.026(6)
C16 0.053(8) 0.036(7) 0.016(5) -0.001(5) 0.005(5) -0.019(6)
C17 0.082(10) 0.039(7) 0.021(6) -0.011(5) 0.011(6) -0.023(7)
C18 0.081(11) 0.050(9) 0.034(7) -0.009(6) 0.016(7) -0.014(8)
C19 0.092(11) 0.045(8) 0.032(7) -0.016(6) 0.034(7) -0.025(8)
C20 0.081(11) 0.069(10) 0.020(6) -0.013(6) 0.010(6) -0.046(8)
C21 0.064(9) 0.040(7) 0.021(6) -0.002(5) 0.006(5) -0.017(6)
C22 0.042(7) 0.034(6) 0.013(5) -0.003(4) 0.007(4) -0.007(5)
C23 0.032(6) 0.038(7) 0.017(5) -0.007(5) 0.004(4) 0.001(5)
C24 0.026(6) 0.025(6) 0.020(5) -0.001(4) 0.006(4) 0.004(4)
C25 0.036(7) 0.122(13) 0.018(6) 0.021(7) 0.008(5) 0.009(7)
C26 0.029(7) 0.134(14) 0.034(7) 0.017(8) 0.020(6) 0.007(8)
C27 0.035(6) 0.039(7) 0.021(5) 0.006(5) 0.015(5) 0.006(5)
C28 0.055(8) 0.043(7) 0.020(5) 0.011(5) 0.007(5) 0.015(6)
C29 0.025(6) 0.049(7) 0.037(6) 0.010(5) 0.015(5) 0.008(5)
C30 0.036(7) 0.038(7) 0.034(6) -0.008(5) 0.014(5) -0.004(5)
C31 0.048(7) 0.028(6) 0.042(7) -0.005(5) 0.014(6) -0.006(5)
C32 0.032(6) 0.033(6) 0.023(5) -0.004(5) 0.006(4) -0.003(5)
C33 0.032(6) 0.035(7) 0.031(6) -0.005(5) 0.003(5) 0.001(5)
C34 0.15(3) 0.039(9) 0.07(2) -0.011(11) -0.05(2) 0.022(13)
C35 0.14(4) 0.027(9) 0.10(3) -0.021(12) -0.05(3) 0.012(15)
C36 0.09(2) 0.019(8) 0.052(9) -0.017(7) 0.011(11) 0.015(10)
C37 0.058(10) 0.028(9) 0.103(17) 0.026(9) 0.036(10) 0.023(7)
C38 0.043(8) 0.044(9) 0.090(11) 0.021(8) -0.010(7) -0.001(7)
C39 0.043(7) 0.043(7) 0.018(5) -0.006(5) 0.004(5) 0.007(6)
C40 0.058(8) 0.041(7) 0.014(5) 0.002(5) 0.014(5) 0.012(6)
C41 0.045(7) 0.065(9) 0.012(5) 0.002(5) 0.010(5) 0.007(6)
C42 0.041(7) 0.037(7) 0.028(6) -0.008(5) 0.007(5) 0.008(5)
C43 0.060(9) 0.067(9) 0.039(7) 0.018(6) 0.026(6) 0.018(7)
C44 0.081(11) 0.070(11) 0.059(9) 0.012(8) 0.012(8) 0.029(9)
C45 0.071(9) 0.034(7) 0.032(6) -0.006(5) 0.014(6) 0.001(7)
C46 0.043(8) 0.070(10) 0.044(7) 0.012(7) 0.011(6) -0.007(7)
C47 0.039(8) 0.104(12) 0.030(7) 0.004(7) 0.004(5) -0.005(7)
C48 0.036(7) 0.092(11) 0.035(7) 0.024(7) 0.007(5) 0.012(7)
C49 0.026(7) 0.090(12) 0.077(10) -0.005(9) 0.006(7) 0.017(7)

loop_
_atom_type_symbol
_atom_type_description
_atom_type_scat_dispersion_real
_atom_type_scat_dispersion_imag
_atom_type_scat_source
C C 0.0033 0.0016 'International Tables Vol C Tables 4.2.6.8 and 6.1.1.4'
H H 0.0000 0.0000 'International Tables Vol C Tables 4.2.6.8 and 6.1.1.4'
N N 0.0061 0.0033 'International Tables Vol C Tables 4.2.6.8 and 6.1.1.4'
O O 0.0106 0.0060 'International Tables Vol C Tables 4.2.6.8 and 6.1.1.4'
Mo Mo -1.6832 0.6857 'International Tables Vol C Tables 4.2.6.8 and 6.1.1.4'
I I -0.4742 1.8119 'International Tables Vol C Tables 4.2.6.8 and 6.1.1.4'

loop_
_geom_angle_atom_site_label_1
_geom_angle_atom_site_label_2
_geom_angle_atom_site_label_3
_geom_angle
O3 Mo1 O1 174.0(3)
O3 Mo1 N4 95.3(3)
O1 Mo1 N4 84.9(3)
O3 Mo1 N3 100.8(3)
O1 Mo1 N3 85.3(3)
N4 Mo1 N3 89.1(3)
O3 Mo1 N1 92.0(3)
O1 Mo1 N1 82.0(3)
N4 Mo1 N1 90.4(4)
N3 Mo1 N1 167.2(3)
O3 Mo1 N2 96.1(3)
O1 Mo1 N2 83.7(3)
N4 Mo1 N2 168.6(3)
N3 Mo1 N2 89.0(3)
N1 Mo1 N2 88.9(3)
C56 O1 Mo1 145.6(7)
C6 N1 C39 108.8(9)
C6 N1 Mo1 125.8(8)
C39 N1 Mo1 125.3(7)
C7 N2 C32 108.4(8)
C7 N2 Mo1 126.3(7)
C32 N2 Mo1 125.3(6)
C9 N3 C10 107.9(8)
C9 N3 Mo1 126.2(7)
C10 N3 Mo1 125.6(6)
C12 N4 C13 108.1(9)
C12 N4 Mo1 126.5(7)
C13 N4 Mo1 124.6(7)
C34 C55 C38 115.2(13)
C34 C55 C33 121.8(12)
C38 C55 C33 122.9(11)
O2 C56 O1 123.0(10)
O2 C56 C42 120.9(11)
O1 C56 C42 116.0(9)
C49 C1 C2 120.5(10)
C49 C1 I1 121.4(9)
C2 C1 I1 118.0(8)
C3 C2 C1 118.4(11)
C3 C2 H29 120.8
C1 C2 H29 120.8
C4 C3 C2 122.8(10)
C4 C3 H28 118.6
C2 C3 H28 118.6
C3 C4 C48 117.6(9)
C3 C4 C5 121.7(9)
C48 C4 C5 120.5(9)
C13 C5 C6 128.0(8)
C13 C5 C4 116.9(10)
C6 C5 C4 115.1(9)
N1 C6 C5 124.8(9)
N1 C6 C41 106.8(10)
C5 C6 C41 128.3(9)
N2 C7 C8 125.3(9)
N2 C7 C30 108.4(8)
C8 C7 C30 126.1(8)
C7 C8 C9 126.2(8)
C7 C8 C24 116.7(9)
C9 C8 C24 117.1(8)
N3 C9 C8 126.5(9)
N3 C9 C23 108.0(9)
C8 C9 C23 125.4(8)
N3 C10 C11 125.9(9)
N3 C10 C22 107.2(8)
C11 C10 C22 126.7(9)
C12 C11 C10 125.7(10)
C12 C11 C16 119.6(9)
C10 C11 C16 114.7(8)
N4 C12 C11 125.3(9)
N4 C12 C15 108.2(9)
C11 C12 C15 126.4(10)
N4 C13 C5 125.7(10)
N4 C13 C14 106.9(10)
C5 C13 C14 127.4(9)
C15 C14 C13 111.0(9)
C15 C14 H2 124.5
C13 C14 H2 124.5
C14 C15 C12 105.8(10)
C14 C15 H1 127.1
C12 C15 H1 127.1
C21 C16 C17 116.7(11)
C21 C16 C11 124.2(11)
C17 C16 C11 118.9(10)
C16 C17 C18 122.0(13)
C16 C17 H6 119.0
C18 C17 H6 119.0
C19 C18 C17 117.0(14)
C19 C18 H5 121.5
C17 C18 H5 121.5
C20 C19 C18 121.3(12)
C20 C19 I3 121.3(10)
C18 C19 I3 117.5(11)
C19 C20 C21 119.3(13)
C19 C20 H3 120.3
C21 C20 H3 120.3
C16 C21 C20 123.4(13)
C16 C21 H4 118.3
C20 C21 H4 118.3
C23 C22 C10 107.6(9)
C23 C22 H8 126.2
C10 C22 H8 126.2
C22 C23 C9 109.3(8)
C22 C23 H7 125.3
C9 C23 H7 125.3
C25 C24 C29 118.1(8)
C25 C24 C8 122.5(9)
C29 C24 C8 119.4(8)
C24 C25 C26 120.5(10)
C24 C25 H12 119.8
C26 C25 H12 119.7
C27 C26 C25 119.6(10)
C27 C26 H11 120.2
C25 C26 H11 120.2
C26 C27 C28 120.8(9)
C26 C27 I4 120.3(7)
C28 C27 I4 118.8(7)
C27 C28 C29 119.4(10)
C27 C28 H10 120.3
C29 C28 H10 120.3
C28 C29 C24 121.5(10)
C28 C29 H9 119.2
C24 C29 H9 119.3
C31 C30 C7 107.3(9)
C31 C30 H13 126.3
C7 C30 H13 126.3
C30 C31 C32 108.9(10)
C30 C31 H21 125.6
C32 C31 H21 125.5
N2 C32 C33 125.7(9)
N2 C32 C31 106.8(8)
C33 C32 C31 127.4(10)
C39 C33 C32 127.7(10)
C39 C33 C55 116.4(9)
C32 C33 C55 115.7(9)
C55 C34 C35 125.4(16)
C55 C34 H18 117.3
C35 C34 H18 117.3
C36 C35 C34 117.4(17)
C36 C35 H17 121.3
C34 C35 H17 121.3
C37 C36 C35 117.9(15)
C37 C36 I5" 115.1(13)
C35 C36 I5" 123.1(13)
C37 C36 I5' 107.6(12)
C35 C36 I5' 133.4(14)
C37 C36 I5 121.3(12)
C35 C36 I5 120.7(15)
C37 C36 I5a 131.0(12)
C35 C36 I5a 109.9(16)
C38 C37 C36 119.8(14)
C38 C37 H15 120.1
C36 C37 H15 120.1
C55 C38 C37 123.9(14)
C55 C38 H14 118.1
C37 C38 H14 118.1
C33 C39 N1 125.6(9)
C33 C39 C40 127.6(11)
N1 C39 C40 106.8(9)
C41 C40 C39 106.2(10)
C41 C40 H20 126.9
C39 C40 H20 126.9
C40 C41 C6 111.3(9)
C40 C41 H19 124.3
C6 C41 H19 124.3
C43 C42 C47 116.2(11)
C43 C42 C56 122.7(10)
C47 C42 C56 121.1(10)
C42 C43 C44 122.9(12)
C42 C43 H25 118.6
C44 C43 H25 118.5
C43 C44 C45 118.5(13)
C43 C44 H24 120.8
C45 C44 H24 120.7
C46 C45 C44 116.8(11)
C46 C45 I2 125.2(10)
C44 C45 I2 118.0(10)
C45 C46 C47 124.2(12)
C45 C46 H23 117.9
C47 C46 H23 117.9
C46 C47 C42 121.3(12)
C46 C47 H22 119.3
C42 C47 H22 119.4
C49 C48 C4 122.9(11)
C49 C48 H27 118.5
C4 C48 H27 118.6
C48 C49 C1 117.7(12)
C48 C49 H26 121.1
C1 C49 H26 121.1

loop_
_geom_bond_atom_site_label_1
_geom_bond_atom_site_label_2
_geom_bond_distance
Mo1 O3 1.684(7)
Mo1 O1 2.057(8)
Mo1 N4 2.081(8)
Mo1 N3 2.085(8)
Mo1 N1 2.096(9)
Mo1 N2 2.115(8)
I1 C1 2.069(10)
I2 C45 2.068(12)
I3 C19 2.107(12)
I4 C27 2.098(8)
I5 C36 2.139(15)
I5' C36 2.088(14)
I5" C36 2.061(14)
I5a C36 2.38(2)
O2 C56 1.250(13)
N1 C6 1.361(13)
N1 C39 1.401(14)
N2 C7 1.353(11)
N2 C32 1.378(13)
N3 C9 1.350(11)
N3 C10 1.391(12)
N4 C12 1.381(14)
N4 C13 1.379(12)
C55 C34 1.27(2)
C55 C38 1.330(17)
C55 C33 1.511(15)
C56 C42 1.486(15)
C1 C49 1.384(18)
C1 C2 1.419(16)
C2 C3 1.373(13)
C2 H29 0.9500
C3 C4 1.356(14)
C3 H28 0.9500
C4 C48 1.395(16)
C4 C5 1.519(12)
C5 C13 1.393(15)
C5 C6 1.412(16)
C6 C41 1.429(15)
C7 C8 1.408(14)
C7 C30 1.419(14)
C8 C9 1.412(14)
C8 C24 1.503(12)
C9 C23 1.420(13)
C10 C11 1.427(13)
C10 C22 1.432(13)
C11 C12 1.397(14)
C11 C16 1.491(15)
C12 C15 1.432(14)
C13 C14 1.395(16)
C14 C15 1.343(16)
C14 H2 0.9500
C15 H1 0.9500
C16 C21 1.357(15)
C16 C17 1.401(17)
C17 C18 1.402(16)
C17 H6 0.9500
C18 C19 1.387(19)
C18 H5 0.9500
C19 C20 1.36(2)
C20 C21 1.359(16)
C20 H3 0.9500
C21 H4 0.9500
C22 C23 1.313(14)
C22 H8 0.9500
C23 H7 0.9500
C24 C25 1.347(14)
C24 C29 1.389(14)
C25 C26 1.430(14)
C25 H12 0.9500
C26 C27 1.325(16)
C26 H11 0.9500
C27 C28 1.377(15)
C28 C29 1.365(13)
C28 H10 0.9500
C29 H9 0.9500
C30 C31 1.334(14)
C30 H13 0.9500
C31 C32 1.415(14)
C31 H21 0.9500
C32 C33 1.391(13)
C33 C39 1.380(15)
C34 C35 1.39(2)
C34 H18 0.9500
C35 C36 1.35(2)
C35 H17 0.9500
C36 C37 1.35(2)
C37 C38 1.34(2)
C37 H15 0.9500
C38 H14 0.9500
C39 C40 1.467(13)
C40 C41 1.316(16)
C40 H20 0.9500
C41 H19 0.9500
C42 C43 1.347(16)
C42 C47 1.422(15)
C43 C44 1.371(18)
C43 H25 0.9500
C44 C45 1.469(19)
C44 H24 0.9500
C45 C46 1.301(17)
C46 C47 1.336(17)
C46 H23 0.9500
C47 H22 0.9500
C48 C49 1.383(17)
C48 H27 0.9500
C49 H26 0.9500

loop_
_platon_squeeze_void_nr
_platon_squeeze_void_average_x
_platon_squeeze_void_average_y
_platon_squeeze_void_average_z
_platon_squeeze_void_volume
_platon_squeeze_void_count_electrons
_platon_squeeze_void_content
1 0.500 -0.061 0.250 171 59 ' '
2 0.500 0.060 0.750 171 59 ' '
3 0.000 0.439 0.250 171 59 ' '
4 0.000 0.560 0.750 171 59 ' '
